data_7707992
loop_
_publ_author_name
'Bovkunova, Anna A.'
'Bazhina, Evgeniya S.'
'Evstifeev, Igor S.'
'Nelyubina, Yulia V.'
'Shmelev, Maxim A.'
'Babeshkin, Konstantin A.'
'Efimov, Nikolay N.'
'Kiskin, Mikhail A.'
'Eremenko, Igor L.'

_publ_section_title
;
 Two types of Ln<sub>2</sub>Cu<sub>2</sub> hydroxo-trimethylacetate
 complexes with 0D and 1D motifs: synthetic features, structural
 differences, and slow magnetic relaxation.
;
_journal_issue 35
_journal_name_full 'Dalton transactions (Cambridge, England : 2003)'
_journal_page_first 12275
_journal_page_last 12286
_journal_paper_doi 10.1039/d1dt01161h
_journal_volume 50
_journal_year 2021
_chemical_formula_moiety 'C27 H52 Cu Dy Na O12, C2 H6 O'
_chemical_formula_sum 'C29 H58 Cu Dy Na O13'
_chemical_formula_weight 863.78
_space_group_crystal_system triclinic
_space_group_IT_number 2
_space_group_name_Hall '-P 1'
_space_group_name_H-M_alt 'P -1'
_atom_sites_solution_hydrogens mixed
_audit_creation_date 2021-03-25
_audit_creation_method
;
Olex2 1.3
(compiled 2020.11.12 svn.r5f609507 for OlexSys, GUI svn.r6272)
;
_audit_update_record
;
2021-03-25 deposited with the CCDC.	2021-08-10 downloaded from the CCDC.
;
_cell_angle_alpha 111.336(4)
_cell_angle_beta 92.570(4)
_cell_angle_gamma 110.320(3)
_cell_formula_units_Z 2
_cell_length_a 11.8623(11)
_cell_length_b 13.4002(13)
_cell_length_c 14.7222(18)
_cell_measurement_reflns_used 9896
_cell_measurement_temperature 296.15
_cell_measurement_theta_max 30.21
_cell_measurement_theta_min 2.16
_cell_volume 2004.5(4)
_computing_cell_refinement 'SAINT V8.38A (?, 2016)'
_computing_data_reduction 'SAINT V8.38A (?, 2016)'
_computing_molecular_graphics 'Olex2 1.3 (Dolomanov et al., 2009)'
_computing_publication_material 'Olex2 1.3 (Dolomanov et al., 2009)'
_computing_structure_refinement 'XL  (Sheldrick, 2008)'
_computing_structure_solution 'ShelXT (Sheldrick, 2015)'
_diffrn_ambient_temperature 296.15
_diffrn_detector_area_resol_mean 7.9
_diffrn_detector_type 'CCD area detector'
_diffrn_measured_fraction_theta_full 0.983
_diffrn_measured_fraction_theta_max 0.984
_diffrn_measurement_device 'three-circle diffractometer'
_diffrn_measurement_device_type 'Bruker APEX-II CCD'
_diffrn_measurement_method '\f and \w scans'
_diffrn_radiation_type MoK\a
_diffrn_radiation_wavelength 0.71073
_diffrn_reflns_av_R_equivalents 0.0192
_diffrn_reflns_av_unetI/netI 0.0167
_diffrn_reflns_Laue_measured_fraction_full 0.983
_diffrn_reflns_Laue_measured_fraction_max 0.984
_diffrn_reflns_limit_h_max 14
_diffrn_reflns_limit_h_min -13
_diffrn_reflns_limit_k_max 16
_diffrn_reflns_limit_k_min -15
_diffrn_reflns_limit_l_max 13
_diffrn_reflns_limit_l_min -18
_diffrn_reflns_number 62544
_diffrn_reflns_point_group_measured_fraction_full 0.983
_diffrn_reflns_point_group_measured_fraction_max 0.984
_diffrn_reflns_theta_full 25.242
_diffrn_reflns_theta_max 25.999
_diffrn_reflns_theta_min 2.625
_exptl_absorpt_coefficient_mu 2.443
_exptl_absorpt_correction_T_max 0.3812
_exptl_absorpt_correction_T_min 0.2758
_exptl_absorpt_correction_type multi-scan
_exptl_absorpt_process_details
'SADABS-2016/2 (Bruker,2016/2) was used for absorption correction. wR2(int) was 0.0719 before and 0.0370 after correction. The Ratio of minimum to maximum transmission is 0.7235. The \l/2 correction factor is Not present.'
_exptl_crystal_colour blue
_exptl_crystal_colour_primary blue
_exptl_crystal_density_diffrn 1.431
_exptl_crystal_description prism
_exptl_crystal_F_000 884
_exptl_crystal_preparation 'Magnetic properties'
_exptl_crystal_size_max 0.25
_exptl_crystal_size_mid 0.2
_exptl_crystal_size_min 0.2
_refine_diff_density_max 0.624
_refine_diff_density_min -0.415
_refine_diff_density_rms 0.070
_refine_ls_extinction_method none
_refine_ls_goodness_of_fit_ref 1.087
_refine_ls_hydrogen_treatment mixed
_refine_ls_matrix_type full
_refine_ls_number_parameters 506
_refine_ls_number_reflns 7757
_refine_ls_number_restraints 31
_refine_ls_restrained_S_all 1.085
_refine_ls_R_factor_all 0.0314
_refine_ls_R_factor_gt 0.0282
_refine_ls_shift/su_max 0.002
_refine_ls_shift/su_mean 0.000
_refine_ls_structure_factor_coef Fsqd
_refine_ls_weighting_details 'w=1/[\s^2^(Fo^2^)+(0.0092P)^2^+4.0763P] where P=(Fo^2^+2Fc^2^)/3'
_refine_ls_weighting_scheme calc
_refine_ls_wR_factor_gt 0.0567
_refine_ls_wR_factor_ref 0.0592
_reflns_Friedel_coverage 0.000
_reflns_number_gt 7263
_reflns_number_total 7757
_reflns_threshold_expression 'I > 2\s(I)'
_cod_data_source_file d1dt01161h2.cif
_cod_data_source_block 2
_cod_depositor_comments 'Adding full bibliography for 7707992--7707995.cif.'
_cod_database_code 7707992
_shelx_shelxl_version_number 2014/7
_shelx_space_group_comment
;
The symmetry employed for this shelxl refinement is uniquely defined
by the following loop, which should always be used as a source of
symmetry information in preference to the above space-group names.
They are only intended as comments.
;
_shelx_estimated_absorpt_t_max 0.641
_shelx_estimated_absorpt_t_min 0.580
_olex2_refinement_description
;
1. Fixed Uiso
 At 1.2 times of:
  All C(H,H) groups
 At 1.5 times of:
  All C(H,H,H) groups, All O(H) groups
2. Restrained distances
 C15A-C16A \\sim C15A-C14A \\sim C16A-C14A \\sim C14-C16 \\sim C16-C15
 with sigma of 0.04
 C13B-C13 \\sim C13B-C15A \\sim C13B-C16A \\sim C13B-C14A \\sim C13B-C14 \\sim
C13B-C16 \\sim C13B-C15
 with sigma of 0.02
3. Uiso/Uaniso restraints and constraints
Uanis(C24) = Uanis(C24A)
Uanis(C25) = Uanis(C25A)
Uanis(C18) = Uanis(C21)
Uanis(C2) = Uanis(C3A)
Uanis(C20) = Uanis(C19A)
4. Others
 Sof(C24)=Sof(H24D)=Sof(H24E)=Sof(H24F)=Sof(C26)=Sof(H26D)=Sof(H26E)=Sof(H26F)=
 Sof(C25A)=Sof(H25D)=Sof(H25E)=Sof(H25F)=1-FVAR(1)
 Sof(C26A)=Sof(H26A)=Sof(H26B)=Sof(H26C)=Sof(C25)=Sof(H25A)=Sof(H25B)=
 Sof(H25C)=Sof(C24A)=Sof(H24A)=Sof(H24B)=Sof(H24C)=FVAR(1)
 Sof(C4A)=Sof(H4AA)=Sof(H4AB)=Sof(H4AC)=Sof(C5A)=Sof(H5AA)=Sof(H5AB)=Sof(H5AC)=
 Sof(C3A)=Sof(H3AA)=Sof(H3AB)=Sof(H3AC)=1-FVAR(2)
 Sof(C4)=Sof(H4A)=Sof(H4B)=Sof(H4C)=Sof(C5)=Sof(H5A)=Sof(H5B)=Sof(H5C)=Sof(C3)=
 Sof(H3A)=Sof(H3B)=Sof(H3C)=FVAR(2)
 Sof(C21)=Sof(H21D)=Sof(H21E)=Sof(H21F)=Sof(C19)=Sof(H19D)=Sof(H19E)=Sof(H19F)=
 Sof(C20)=Sof(H20D)=Sof(H20E)=Sof(H20F)=1-FVAR(3)
 Sof(C20A)=Sof(H20A)=Sof(H20B)=Sof(H20C)=Sof(C21A)=Sof(H21A)=Sof(H21B)=
 Sof(H21C)=Sof(C19A)=Sof(H19A)=Sof(H19B)=Sof(H19C)=FVAR(3)
 Sof(O13A)=Sof(H13A)=Sof(C28)=Sof(H28D)=Sof(H28E)=Sof(H28F)=Sof(C27)=Sof(H27C)=
 Sof(H27D)=1-FVAR(4)
 Sof(O13)=Sof(H13)=Sof(C27A)=Sof(H27A)=Sof(H27B)=Sof(C28A)=Sof(H28A)=Sof(H28B)=
 Sof(H28C)=FVAR(4)
 Sof(C14)=Sof(H14D)=Sof(H14E)=Sof(H14F)=Sof(C16)=Sof(H16D)=Sof(H16E)=Sof(H16F)=
 Sof(C15)=Sof(H15D)=Sof(H15E)=Sof(H15F)=1-FVAR(5)
 Sof(C15A)=Sof(H15A)=Sof(H15B)=Sof(H15C)=Sof(C16A)=Sof(H16A)=Sof(H16B)=
 Sof(H16C)=Sof(C14A)=Sof(H14A)=Sof(H14B)=Sof(H14C)=FVAR(5)
5.a Riding coordinates:
 C14(H14D,H14E,H14F), C15(H15D,H15E,H15F)
5.b Secondary CH2 refined with riding coordinates:
 C6(H6A,H6B), C27A(H27A,H27B), C27(H27C,H27D)
5.c Idealised Me refined as rotating group:
 C12(H12A,H12B,H12C), C11(H11A,H11B,H11C), C10(H10A,H10B,H10C), C7(H7A,H7B,
 H7C), C26A(H26A,H26B,H26C), C25(H25A,H25B,H25C), C24A(H24A,H24B,H24C),
 C24(H24D,H24E,H24F), C26(H26D,H26E,H26F), C25A(H25D,H25E,H25F), C4(H4A,H4B,
 H4C), C5(H5A,H5B,H5C), C3(H3A,H3B,H3C), C4A(H4AA,H4AB,H4AC), C5A(H5AA,H5AB,
 H5AC), C3A(H3AA,H3AB,H3AC), C20A(H20A,H20B,H20C), C21A(H21A,H21B,H21C),
 C19A(H19A,H19B,H19C), C21(H21D,H21E,H21F), C19(H19D,H19E,H19F), C20(H20D,H20E,
 H20F), C28A(H28A,H28B,H28C), C28(H28D,H28E,H28F), C15A(H15A,H15B,H15C),
 C16A(H16A,H16B,H16C), C14A(H14A,H14B,H14C), C16(H16D,H16E,H16F)
5.d Idealised tetrahedral OH refined as rotating group:
 O3(H3), O13(H13), O13A(H13A)
;
_olex2_submission_special_instructions 'No special instructions were received'

loop_
_space_group_symop_operation_xyz
'x, y, z'
'-x, -y, -z'

loop_
_atom_site_label
_atom_site_type_symbol
_atom_site_fract_x
_atom_site_fract_y
_atom_site_fract_z
_atom_site_U_iso_or_equiv
_atom_site_adp_type
_atom_site_occupancy
_atom_site_site_symmetry_order
_atom_site_calc_flag
_atom_site_refinement_flags_posn
_atom_site_refinement_flags_adp
_atom_site_refinement_flags_occupancy
_atom_site_disorder_assembly
_atom_site_disorder_group
Dy1 Dy 0.50058(2) 0.65805(2) 0.22055(2) 0.03300(5) Uani 1 1 d . . . . .
Cu1 Cu 0.46500(4) 0.39495(3) 0.02619(3) 0.03456(9) Uani 1 1 d . . . . .
Na1 Na 0.59086(15) 1.11659(14) 0.60190(11) 0.0632(4) Uani 1 1 d . . . . .
O10 O 0.4293(2) 0.43799(17) -0.08270(16) 0.0328(5) Uani 1 1 d . . . . .
O7 O 0.3279(2) 0.4714(2) 0.13452(18) 0.0493(6) Uani 1 1 d . . . . .
O11 O 0.3420(2) 0.23647(18) -0.03580(17) 0.0450(6) Uani 1 1 d . . . . .
O9 O 0.5257(2) 0.36552(19) 0.13457(17) 0.0462(6) Uani 1 1 d . . . . .
O1 O 0.6080(2) 1.32698(19) 0.91571(17) 0.0454(6) Uani 1 1 d . . . . .
O5 O 0.5693(2) 0.7834(2) 0.38153(17) 0.0478(6) Uani 1 1 d . . . . .
O8 O 0.5649(2) 0.5339(2) 0.26306(17) 0.0481(6) Uani 1 1 d . . . . .
O12 O 0.3432(2) 0.19614(19) -0.19680(18) 0.0490(6) Uani 1 1 d . . . . .
O6 O 0.3225(3) 0.5759(2) 0.2858(2) 0.0626(8) Uani 1 1 d . . . . .
O2 O 0.6001(3) 1.2067(2) 0.76622(18) 0.0559(7) Uani 1 1 d . . . . .
O4 O 0.5989(3) 0.9473(3) 0.5043(2) 0.0794(10) Uani 1 1 d . . . . .
C8 C 0.6333(3) 0.8686(3) 0.4607(2) 0.0424(8) Uani 1 1 d . . . . .
C17 C 0.2800(3) 0.4809(3) 0.2096(3) 0.0462(8) Uani 1 1 d . . . . .
C1 C 0.6247(3) 1.2390(3) 0.8591(3) 0.0420(8) Uani 1 1 d . . . . .
C22 C 0.3035(3) 0.1717(3) -0.1268(3) 0.0419(8) Uani 1 1 d . . . . .
C23 C 0.1974(4) 0.0535(3) -0.1543(3) 0.0565(10) Uani 1 1 d . . . . .
C18 C 0.1731(4) 0.3773(4) 0.2107(4) 0.0652(11) Uani 1 1 d . . . . .
C9 C 0.7533(3) 0.8719(3) 0.5048(3) 0.0486(9) Uani 1 1 d . . . . .
C12 C 0.8074(4) 0.8055(5) 0.4233(4) 0.0811(15) Uani 1 1 d . . . . .
H12A H 0.7522 0.7252 0.3918 0.122 Uiso 1 1 calc R U . . .
H12B H 0.8848 0.8110 0.4520 0.122 Uiso 1 1 calc R U . . .
H12C H 0.8193 0.8385 0.3747 0.122 Uiso 1 1 calc R U . . .
C11 C 0.7239(6) 0.8139(6) 0.5766(5) 0.109(2) Uani 1 1 d . . . . .
H11A H 0.6867 0.8539 0.6260 0.164 Uiso 1 1 calc R U . . .
H11B H 0.7981 0.8167 0.6083 0.164 Uiso 1 1 calc R U . . .
H11C H 0.6684 0.7343 0.5410 0.164 Uiso 1 1 calc R U . . .
C10 C 0.8443(5) 0.9969(4) 0.5593(4) 0.0948(18) Uani 1 1 d . . . . .
H10A H 0.8599 1.0338 0.5135 0.142 Uiso 1 1 calc R U . . .
H10B H 0.9196 0.9979 0.5873 0.142 Uiso 1 1 calc R U . . .
H10C H 0.8111 1.0381 0.6115 0.142 Uiso 1 1 calc R U . . .
O3 O 0.7509(4) 1.2620(3) 0.5885(3) 0.1062(14) Uani 1 1 d . . . . .
H3 H 0.7373 1.3199 0.6194 0.159 Uiso 1 1 calc R U . . .
C6 C 0.7869(9) 1.2666(8) 0.5008(6) 0.141(3) Uani 1 1 d . . . . .
H6A H 0.7504 1.3118 0.4809 0.169 Uiso 1 1 calc R U . . .
H6B H 0.7534 1.1882 0.4493 0.169 Uiso 1 1 calc R U . . .
C7 C 0.9113(9) 1.3134(9) 0.5048(8) 0.178(4) Uani 1 1 d . . . . .
H7A H 0.9279 1.2855 0.4390 0.267 Uiso 1 1 calc R U . . .
H7B H 0.9525 1.2906 0.5464 0.267 Uiso 1 1 calc R U . . .
H7C H 0.9402 1.3967 0.5317 0.267 Uiso 1 1 calc R U . . .
C13B C 0.6086(4) 0.3869(3) 0.2946(3) 0.0527(9) Uani 1 1 d D . . . .
C2 C 0.6711(4) 1.1695(3) 0.9023(3) 0.0545(9) Uani 1 1 d . . . . .
C13 C 0.5624(3) 0.4325(3) 0.2252(2) 0.0394(7) Uani 1 1 d D . . . .
C26A C 0.2085(9) -0.0360(5) -0.2500(7) 0.117(4) Uani 0.848(10) 1 d . . P A 1
H26A H 0.2000 -0.0132 -0.3038 0.176 Uiso 0.848(10) 1 calc R U P A 1
H26B H 0.1452 -0.1109 -0.2648 0.176 Uiso 0.848(10) 1 calc R U P A 1
H26C H 0.2873 -0.0401 -0.2415 0.176 Uiso 0.848(10) 1 calc R U P A 1
C25 C 0.0800(6) 0.0706(6) -0.1709(7) 0.108(3) Uani 0.848(10) 1 d . . P A 1
H25A H 0.0692 0.1206 -0.1090 0.162 Uiso 0.848(10) 1 calc R U P A 1
H25B H 0.0119 -0.0034 -0.1962 0.162 Uiso 0.848(10) 1 calc R U P A 1
H25C H 0.0842 0.1054 -0.2179 0.162 Uiso 0.848(10) 1 calc R U P A 1
C24A C 0.2003(8) 0.0120(6) -0.0702(7) 0.100(3) Uani 0.848(10) 1 d . . P A 1
H24A H 0.2768 0.0044 -0.0594 0.151 Uiso 0.848(10) 1 calc R U P A 1
H24B H 0.1339 -0.0619 -0.0883 0.151 Uiso 0.848(10) 1 calc R U P A 1
H24C H 0.1922 0.0677 -0.0104 0.151 Uiso 0.848(10) 1 calc R U P A 1
C24 C 0.152(5) 0.039(4) -0.073(4) 0.100(3) Uani 0.152(10) 1 d . . P A 2
H24D H 0.2191 0.0586 -0.0219 0.151 Uiso 0.152(10) 1 calc R U P A 2
H24E H 0.0977 -0.0409 -0.0926 0.151 Uiso 0.152(10) 1 calc R U P A 2
H24F H 0.1087 0.0884 -0.0483 0.151 Uiso 0.152(10) 1 calc R U P A 2
C26 C 0.257(4) -0.038(3) -0.180(4) 0.094(14) Uani 0.152(10) 1 d . . P A 2
H26D H 0.2680 -0.0601 -0.2477 0.141 Uiso 0.152(10) 1 calc R U P A 2
H26E H 0.2047 -0.1060 -0.1715 0.141 Uiso 0.152(10) 1 calc R U P A 2
H26F H 0.3354 -0.0053 -0.1366 0.141 Uiso 0.152(10) 1 calc R U P A 2
C25A C 0.121(4) 0.013(4) -0.251(4) 0.108(3) Uani 0.152(10) 1 d . . P A 2
H25D H 0.0636 0.0499 -0.2445 0.162 Uiso 0.152(10) 1 calc R U P A 2
H25E H 0.0763 -0.0702 -0.2765 0.162 Uiso 0.152(10) 1 calc R U P A 2
H25F H 0.1713 0.0310 -0.2966 0.162 Uiso 0.152(10) 1 calc R U P A 2
C4 C 0.5597(7) 1.0963(7) 0.9319(7) 0.104(3) Uani 0.860(7) 1 d . . P B 1
H4A H 0.5303 1.1469 0.9801 0.157 Uiso 0.860(7) 1 calc R U P B 1
H4B H 0.5832 1.0503 0.9599 0.157 Uiso 0.860(7) 1 calc R U P B 1
H4C H 0.4959 1.0459 0.8741 0.157 Uiso 0.860(7) 1 calc R U P B 1
C5 C 0.7149(9) 1.0883(7) 0.8267(6) 0.108(3) Uani 0.860(7) 1 d . . P B 1
H5A H 0.6475 1.0316 0.7734 0.162 Uiso 0.860(7) 1 calc R U P B 1
H5B H 0.7478 1.0497 0.8576 0.162 Uiso 0.860(7) 1 calc R U P B 1
H5C H 0.7775 1.1319 0.8009 0.162 Uiso 0.860(7) 1 calc R U P B 1
C3 C 0.7658(8) 1.2512(7) 0.9956(6) 0.114(3) Uani 0.860(7) 1 d . . P B 1
H3A H 0.8317 1.3055 0.9809 0.171 Uiso 0.860(7) 1 calc R U P B 1
H3B H 0.7972 1.2074 1.0210 0.171 Uiso 0.860(7) 1 calc R U P B 1
H3C H 0.7291 1.2927 1.0444 0.171 Uiso 0.860(7) 1 calc R U P B 1
C4A C 0.657(5) 1.194(4) 1.005(3) 0.085(14) Uani 0.140(7) 1 d . . P B 2
H4AA H 0.6303 1.2577 1.0287 0.127 Uiso 0.140(7) 1 calc R U P B 2
H4AB H 0.7337 1.2149 1.0454 0.127 Uiso 0.140(7) 1 calc R U P B 2
H4AC H 0.5966 1.1265 1.0083 0.127 Uiso 0.140(7) 1 calc R U P B 2
C5A C 0.601(4) 1.039(3) 0.835(3) 0.086(14) Uani 0.140(7) 1 d . . P B 2
H5AA H 0.5161 1.0159 0.8410 0.129 Uiso 0.140(7) 1 calc R U P B 2
H5AB H 0.6358 0.9937 0.8544 0.129 Uiso 0.140(7) 1 calc R U P B 2
H5AC H 0.6059 1.0263 0.7668 0.129 Uiso 0.140(7) 1 calc R U P B 2
C3A C 0.808(3) 1.200(3) 0.884(2) 0.0545(9) Uani 0.140(7) 1 d . . P B 2
H3AA H 0.8074 1.1795 0.8148 0.082 Uiso 0.140(7) 1 calc R U P B 2
H3AB H 0.8434 1.1564 0.9068 0.082 Uiso 0.140(7) 1 calc R U P B 2
H3AC H 0.8549 1.2815 0.9208 0.082 Uiso 0.140(7) 1 calc R U P B 2
C20A C 0.0809(8) 0.3245(10) 0.1147(10) 0.158(6) Uani 0.746(8) 1 d . . P C 1
H20A H 0.0513 0.3812 0.1106 0.237 Uiso 0.746(8) 1 calc R U P C 1
H20B H 0.0136 0.2581 0.1132 0.237 Uiso 0.746(8) 1 calc R U P C 1
H20C H 0.1195 0.3008 0.0593 0.237 Uiso 0.746(8) 1 calc R U P C 1
C21A C 0.1217(14) 0.4057(9) 0.3006(12) 0.189(10) Uani 0.746(8) 1 d . . P C 1
H21A H 0.1851 0.4369 0.3580 0.283 Uiso 0.746(8) 1 calc R U P C 1
H21B H 0.0583 0.3365 0.2988 0.283 Uiso 0.746(8) 1 calc R U P C 1
H21C H 0.0879 0.4622 0.3042 0.283 Uiso 0.746(8) 1 calc R U P C 1
C19A C 0.2235(8) 0.2835(7) 0.2039(8) 0.099(3) Uani 0.746(8) 1 d . . P C 1
H19A H 0.2637 0.2694 0.1481 0.148 Uiso 0.746(8) 1 calc R U P C 1
H19B H 0.1571 0.2128 0.1955 0.148 Uiso 0.746(8) 1 calc R U P C 1
H19C H 0.2811 0.3101 0.2639 0.148 Uiso 0.746(8) 1 calc R U P C 1
C21 C 0.1604(17) 0.2706(15) 0.1381(16) 0.0652(11) Uani 0.254(8) 1 d . . P C 2
H21D H 0.1115 0.2562 0.0775 0.098 Uiso 0.254(8) 1 calc R U P C 2
H21E H 0.1210 0.2100 0.1600 0.098 Uiso 0.254(8) 1 calc R U P C 2
H21F H 0.2398 0.2718 0.1268 0.098 Uiso 0.254(8) 1 calc R U P C 2
C19 C 0.0593(15) 0.407(2) 0.2010(19) 0.076(6) Uani 0.254(8) 1 d . . P C 2
H19D H 0.0719 0.4797 0.2543 0.114 Uiso 0.254(8) 1 calc R U P C 2
H19E H -0.0116 0.3465 0.2041 0.114 Uiso 0.254(8) 1 calc R U P C 2
H19F H 0.0471 0.4126 0.1385 0.114 Uiso 0.254(8) 1 calc R U P C 2
C20 C 0.190(3) 0.385(3) 0.319(3) 0.099(3) Uani 0.254(8) 1 d . . P C 2
H20D H 0.2722 0.3947 0.3394 0.148 Uiso 0.254(8) 1 calc R U P C 2
H20E H 0.1331 0.3155 0.3209 0.148 Uiso 0.254(8) 1 calc R U P C 2
H20F H 0.1753 0.4510 0.3621 0.148 Uiso 0.254(8) 1 calc R U P C 2
O13 O 0.2154(7) 0.4676(8) -0.0841(6) 0.090(3) Uiso 0.521(15) 1 d . . P D 1
H13 H 0.2259 0.4888 -0.0235 0.134 Uiso 0.521(15) 1 calc R U P D 1
C27A C 0.097(2) 0.4345(19) -0.1206(16) 0.141(7) Uiso 0.521(15) 1 d . . P D 1
H27A H 0.0850 0.4967 -0.1327 0.170 Uiso 0.521(15) 1 calc R U P D 1
H27B H 0.0487 0.4183 -0.0726 0.170 Uiso 0.521(15) 1 calc R U P D 1
C28A C 0.0589(15) 0.3328(13) -0.2112(11) 0.103(5) Uiso 0.521(15) 1 d . . P D 1
H28A H 0.0088 0.3406 -0.2591 0.154 Uiso 0.521(15) 1 calc R U P D 1
H28B H 0.0124 0.2658 -0.1991 0.154 Uiso 0.521(15) 1 calc R U P D 1
H28C H 0.1295 0.3234 -0.2364 0.154 Uiso 0.521(15) 1 calc R U P D 1
O13A O 0.1922(8) 0.4038(11) -0.0657(7) 0.093(4) Uiso 0.479(15) 1 d . . P D 2
H13A H 0.1854 0.3382 -0.0731 0.140 Uiso 0.479(15) 1 calc R U P D 2
C28 C 0.022(2) 0.354(2) -0.1948(18) 0.159(9) Uiso 0.479(15) 1 d . . P D 2
H28D H 0.0740 0.3771 -0.2378 0.239 Uiso 0.479(15) 1 calc R U P D 2
H28E H -0.0419 0.3831 -0.1927 0.239 Uiso 0.479(15) 1 calc R U P D 2
H28F H -0.0139 0.2707 -0.2198 0.239 Uiso 0.479(15) 1 calc R U P D 2
C27 C 0.0921(18) 0.4006(18) -0.0977(15) 0.120(6) Uiso 0.479(15) 1 d . . P D 2
H27C H 0.1018 0.4814 -0.0703 0.144 Uiso 0.479(15) 1 calc R U P D 2
H27D H 0.0362 0.3641 -0.0624 0.144 Uiso 0.479(15) 1 calc R U P D 2
C15A C 0.7463(5) 0.4317(6) 0.3050(6) 0.101(3) Uani 0.932(9) 1 d D . P E 1
H15A H 0.7667 0.4001 0.2412 0.152 Uiso 0.932(9) 1 calc R U P E 1
H15B H 0.7802 0.4084 0.3504 0.152 Uiso 0.932(9) 1 calc R U P E 1
H15C H 0.7796 0.5151 0.3299 0.152 Uiso 0.932(9) 1 calc R U P E 1
C16A C 0.5529(7) 0.2547(4) 0.2515(4) 0.092(2) Uani 0.932(9) 1 d D . P E 1
H16A H 0.4651 0.2277 0.2391 0.138 Uiso 0.932(9) 1 calc R U P E 1
H16B H 0.5790 0.2283 0.2979 0.138 Uiso 0.932(9) 1 calc R U P E 1
H16C H 0.5793 0.2247 0.1903 0.138 Uiso 0.932(9) 1 calc R U P E 1
C14A C 0.5745(6) 0.4330(5) 0.3954(4) 0.083(2) Uani 0.932(9) 1 d D . P E 1
H14A H 0.6117 0.5165 0.4244 0.124 Uiso 0.932(9) 1 calc R U P E 1
H14B H 0.6032 0.4037 0.4383 0.124 Uiso 0.932(9) 1 calc R U P E 1
H14C H 0.4870 0.4080 0.3873 0.124 Uiso 0.932(9) 1 calc R U P E 1
C14 C 0.711(6) 0.481(6) 0.382(4) 0.09(3) Uiso 0.068(9) 1 d D . P E 2
H14D H 0.7819 0.5235 0.3631 0.139 Uiso 0.068(9) 1 d R U P E 2
H14E H 0.6761 0.5333 0.4213 0.139 Uiso 0.068(9) 1 d R U P E 2
H14F H 0.7336 0.4440 0.4206 0.139 Uiso 0.068(9) 1 d R U P E 2
C16 C 0.498(6) 0.330(7) 0.333(7) 0.18(7) Uiso 0.068(9) 1 d D . P E 2
H16D H 0.4642 0.2478 0.2950 0.277 Uiso 0.068(9) 1 calc R U P E 2
H16E H 0.4374 0.3612 0.3275 0.277 Uiso 0.068(9) 1 calc R U P E 2
H16F H 0.5229 0.3466 0.4018 0.277 Uiso 0.068(9) 1 calc R U P E 2
C15 C 0.658(7) 0.296(5) 0.238(5) 0.08(2) Uiso 0.068(9) 1 d D . P E 2
H15D H 0.5953 0.2308 0.1853 0.121 Uiso 0.068(9) 1 d R U P E 2
H15E H 0.7255 0.3302 0.2109 0.121 Uiso 0.068(9) 1 d R U P E 2
H15F H 0.6855 0.2699 0.2842 0.121 Uiso 0.068(9) 1 d R U P E 2
H10 H 0.365(3) 0.425(3) -0.093(3) 0.028(10) Uiso 1 1 d . . . . .

loop_
_atom_site_aniso_label
_atom_site_aniso_U_11
_atom_site_aniso_U_22
_atom_site_aniso_U_33
_atom_site_aniso_U_23
_atom_site_aniso_U_13
_atom_site_aniso_U_12
Dy1 0.04040(9) 0.02596(7) 0.02823(8) 0.00729(6) 0.00444(6) 0.01211(6)
Cu1 0.0436(2) 0.02401(18) 0.0304(2) 0.00994(15) 0.00208(16) 0.00850(15)
Na1 0.0605(10) 0.0594(9) 0.0472(9) -0.0082(7) -0.0007(7) 0.0306(8)
O10 0.0343(13) 0.0274(11) 0.0336(12) 0.0113(9) 0.0026(10) 0.0102(9)
O7 0.0496(14) 0.0417(13) 0.0443(14) 0.0143(11) 0.0090(12) 0.0070(11)
O11 0.0525(14) 0.0292(11) 0.0396(13) 0.0126(10) 0.0043(11) 0.0023(10)
O9 0.0688(16) 0.0340(12) 0.0348(13) 0.0140(10) 0.0011(11) 0.0200(11)
O1 0.0585(15) 0.0375(12) 0.0374(13) 0.0097(10) 0.0022(11) 0.0221(11)
O5 0.0540(15) 0.0443(13) 0.0313(12) 0.0023(10) 0.0005(11) 0.0182(11)
O8 0.0704(17) 0.0398(13) 0.0342(12) 0.0119(10) 0.0025(12) 0.0259(12)
O12 0.0554(15) 0.0336(12) 0.0394(13) 0.0084(10) 0.0046(11) 0.0037(11)
O6 0.0663(18) 0.0469(15) 0.0590(17) 0.0104(13) 0.0289(14) 0.0143(13)
O2 0.0786(19) 0.0572(16) 0.0380(14) 0.0123(12) 0.0092(13) 0.0412(14)
O4 0.072(2) 0.0671(19) 0.068(2) -0.0191(15) -0.0125(16) 0.0443(17)
C8 0.0445(19) 0.0395(18) 0.0360(18) 0.0082(15) 0.0038(15) 0.0162(15)
C17 0.0409(19) 0.0440(19) 0.056(2) 0.0233(17) 0.0132(17) 0.0157(15)
C1 0.0398(18) 0.0368(17) 0.047(2) 0.0167(15) 0.0042(15) 0.0132(14)
C22 0.0431(19) 0.0282(16) 0.047(2) 0.0128(15) 0.0043(16) 0.0090(14)
C23 0.057(2) 0.0333(18) 0.057(2) 0.0151(17) -0.0019(19) -0.0036(16)
C18 0.051(2) 0.055(2) 0.081(3) 0.030(2) 0.021(2) 0.0067(19)
C9 0.045(2) 0.051(2) 0.046(2) 0.0176(17) 0.0018(16) 0.0174(16)
C12 0.061(3) 0.091(4) 0.089(4) 0.020(3) 0.011(3) 0.044(3)
C11 0.109(5) 0.147(6) 0.113(5) 0.092(5) 0.020(4) 0.055(4)
C10 0.061(3) 0.070(3) 0.109(4) 0.005(3) -0.017(3) 0.011(2)
O3 0.117(3) 0.083(3) 0.108(3) 0.020(2) 0.059(3) 0.044(2)
C6 0.177(9) 0.149(7) 0.109(6) 0.042(5) 0.036(6) 0.087(7)
C7 0.136(8) 0.189(10) 0.195(10) 0.063(8) 0.085(7) 0.058(7)
C13B 0.074(3) 0.049(2) 0.044(2) 0.0249(17) 0.0050(19) 0.0284(19)
C2 0.063(2) 0.054(2) 0.058(2) 0.0259(19) 0.0082(19) 0.0333(19)
C13 0.0475(19) 0.0380(17) 0.0369(18) 0.0186(15) 0.0080(15) 0.0177(15)
C26A 0.149(9) 0.032(3) 0.100(6) -0.005(3) 0.032(6) -0.012(4)
C25 0.052(4) 0.079(5) 0.166(8) 0.058(5) -0.016(4) -0.009(3)
C24A 0.107(6) 0.060(4) 0.112(5) 0.061(4) -0.019(5) -0.017(4)
C24 0.107(6) 0.060(4) 0.112(5) 0.061(4) -0.019(5) -0.017(4)
C26 0.12(3) 0.040(17) 0.10(3) 0.04(2) 0.00(3) 0.006(18)
C25A 0.052(4) 0.079(5) 0.166(8) 0.058(5) -0.016(4) -0.009(3)
C4 0.097(5) 0.111(6) 0.162(8) 0.107(6) 0.043(5) 0.049(5)
C5 0.160(8) 0.122(7) 0.112(6) 0.065(5) 0.051(6) 0.114(7)
C3 0.120(6) 0.090(5) 0.119(6) 0.041(5) -0.051(5) 0.037(5)
C4A 0.13(4) 0.07(3) 0.07(2) 0.03(2) 0.00(3) 0.06(3)
C5A 0.12(3) 0.046(18) 0.12(3) 0.05(2) 0.02(3) 0.05(2)
C3A 0.063(2) 0.054(2) 0.058(2) 0.0259(19) 0.0082(19) 0.0333(19)
C20A 0.076(6) 0.139(10) 0.208(14) 0.107(10) -0.055(8) -0.046(6)
C21A 0.192(15) 0.095(7) 0.207(15) 0.030(8) 0.158(15) -0.005(8)
C19A 0.091(5) 0.082(5) 0.144(8) 0.081(5) 0.026(5) 0.018(4)
C21 0.051(2) 0.055(2) 0.081(3) 0.030(2) 0.021(2) 0.0067(19)
C19 0.036(9) 0.101(16) 0.076(14) 0.035(13) 0.014(9) 0.009(9)
C20 0.091(5) 0.082(5) 0.144(8) 0.081(5) 0.026(5) 0.018(4)
C15A 0.076(4) 0.149(6) 0.122(6) 0.089(5) 0.012(4) 0.057(4)
C16A 0.158(7) 0.053(3) 0.071(4) 0.032(3) -0.004(4) 0.043(3)
C14A 0.135(5) 0.089(4) 0.050(3) 0.041(3) 0.024(3) 0.058(4)

loop_
_atom_type_symbol
_atom_type_description
_atom_type_scat_dispersion_real
_atom_type_scat_dispersion_imag
_atom_type_scat_source
C C 0.0033 0.0016 'International Tables Vol C Tables 4.2.6.8 and 6.1.1.4'
H H 0.0000 0.0000 'International Tables Vol C Tables 4.2.6.8 and 6.1.1.4'
Cu Cu 0.3201 1.2651 'International Tables Vol C Tables 4.2.6.8 and 6.1.1.4'
Dy Dy -0.1892 4.4098 'International Tables Vol C Tables 4.2.6.8 and 6.1.1.4'
Na Na 0.0362 0.0249 'International Tables Vol C Tables 4.2.6.8 and 6.1.1.4'
O O 0.0106 0.0060 'International Tables Vol C Tables 4.2.6.8 and 6.1.1.4'

loop_
_geom_angle_atom_site_label_1
_geom_angle_atom_site_label_2
_geom_angle_atom_site_label_3
_geom_angle
_geom_angle_site_symmetry_1
_geom_angle_site_symmetry_3
_geom_angle_publ_flag
Cu1 Dy1 Cu1 51.275(12) . 2_665 ?
Cu1 Dy1 Na1 158.13(3) . 2_676 ?
Cu1 Dy1 Na1 129.55(3) 2_665 2_676 ?
O10 Dy1 Cu1 31.96(5) 2_665 2_665 ?
O10 Dy1 Cu1 32.08(5) 2_665 . ?
O10 Dy1 Na1 160.04(6) 2_665 2_676 ?
O10 Dy1 O7 76.69(8) 2_665 . ?
O10 Dy1 O1 77.11(8) 2_665 2_676 ?
O10 Dy1 O6 128.04(8) 2_665 . ?
O10 Dy1 O2 127.20(8) 2_665 2_676 ?
O10 Dy1 C1 101.56(9) 2_665 2_676 ?
O7 Dy1 Cu1 80.28(6) . 2_665 ?
O7 Dy1 Cu1 46.31(6) . . ?
O7 Dy1 Na1 112.52(7) . 2_676 ?
O7 Dy1 O1 73.33(8) . 2_676 ?
O7 Dy1 O2 100.78(9) . 2_676 ?
O7 Dy1 C1 88.79(9) . 2_676 ?
O1 Dy1 Cu1 47.01(6) 2_676 2_665 ?
O1 Dy1 Cu1 80.18(5) 2_676 . ?
O1 Dy1 Na1 88.42(6) 2_676 2_676 ?
O1 Dy1 O2 52.85(8) 2_676 2_676 ?
O1 Dy1 C1 26.51(9) 2_676 2_676 ?
O5 Dy1 Cu1 150.22(6) . . ?
O5 Dy1 Cu1 146.31(7) . 2_665 ?
O5 Dy1 Na1 44.67(7) . 2_676 ?
O5 Dy1 O10 140.73(9) . 2_665 ?
O5 Dy1 O7 133.31(9) . . ?
O5 Dy1 O1 129.60(8) . 2_676 ?
O5 Dy1 O8 86.87(9) . . ?
O5 Dy1 O12 82.61(9) . 2_665 ?
O5 Dy1 O6 81.61(9) . . ?
O5 Dy1 O2 77.95(9) . 2_676 ?
O5 Dy1 C1 103.37(10) . 2_676 ?
O8 Dy1 Cu1 63.45(6) . . ?
O8 Dy1 Cu1 106.33(6) . 2_665 ?
O8 Dy1 Na1 123.90(7) . 2_676 ?
O8 Dy1 O10 74.55(8) . 2_665 ?
O8 Dy1 O7 77.82(9) . . ?
O8 Dy1 O1 143.31(8) . 2_676 ?
O8 Dy1 O12 114.16(9) . 2_665 ?
O8 Dy1 O6 82.33(10) . . ?
O8 Dy1 O2 157.68(9) . 2_676 ?
O8 Dy1 C1 166.56(9) . 2_676 ?
O12 Dy1 Cu1 106.35(6) 2_665 . ?
O12 Dy1 Cu1 63.70(6) 2_665 2_665 ?
O12 Dy1 Na1 89.60(7) 2_665 2_676 ?
O12 Dy1 O10 74.42(8) 2_665 2_665 ?
O12 Dy1 O7 143.83(8) 2_665 . ?
O12 Dy1 O1 79.35(9) 2_665 2_676 ?
O12 Dy1 O6 156.43(9) 2_665 . ?
O12 Dy1 O2 80.30(10) 2_665 2_676 ?
O12 Dy1 C1 76.28(10) 2_665 2_676 ?
O6 Dy1 Cu1 95.98(6) . . ?
O6 Dy1 Cu1 130.07(7) . 2_665 ?
O6 Dy1 Na1 66.90(7) . 2_676 ?
O6 Dy1 O7 52.98(9) . . ?
O6 Dy1 O1 97.54(10) . 2_676 ?
O6 Dy1 O2 79.37(10) . 2_676 ?
O6 Dy1 C1 90.49(10) . 2_676 ?
O2 Dy1 Cu1 131.05(6) 2_676 . ?
O2 Dy1 Cu1 95.24(6) 2_676 2_665 ?
O2 Dy1 Na1 35.76(6) 2_676 2_676 ?
O2 Dy1 C1 26.53(9) 2_676 2_676 ?
C1 Dy1 Cu1 69.83(7) 2_676 2_665 ?
C1 Dy1 Cu1 106.34(7) 2_676 . ?
C1 Dy1 Na1 62.29(8) 2_676 2_676 ?
Dy1 Cu1 Dy1 128.725(12) . 2_665 ?
Cu1 Cu1 Dy1 64.339(14) 2_665 2_665 ?
Cu1 Cu1 Dy1 64.387(15) 2_665 . ?
O10 Cu1 Dy1 96.19(7) 2_665 2_665 ?
O10 Cu1 Dy1 39.01(7) . 2_665 ?
O10 Cu1 Dy1 96.30(6) . . ?
O10 Cu1 Dy1 39.08(7) 2_665 . ?
O10 Cu1 Cu1 39.52(6) . 2_665 ?
O10 Cu1 Cu1 39.44(7) 2_665 2_665 ?
O10 Cu1 O10 78.96(10) . 2_665 ?
O11 Cu1 Dy1 82.38(7) . 2_665 ?
O11 Cu1 Dy1 137.44(7) . . ?
O11 Cu1 Cu1 134.25(7) . 2_665 ?
O11 Cu1 O10 95.00(10) . . ?
O11 Cu1 O10 171.59(10) . 2_665 ?
O9 Cu1 Dy1 137.27(8) . 2_665 ?
O9 Cu1 Dy1 82.44(7) . . ?
O9 Cu1 Cu1 134.20(7) . 2_665 ?
O9 Cu1 O10 95.05(9) . 2_665 ?
O9 Cu1 O10 171.47(11) . . ?
O9 Cu1 O11 91.55(10) . . ?
Na1 Na1 Dy1 126.57(7) 2_676 2_676 ?
O5 Na1 Dy1 36.69(5) 2_676 2_676 ?
O5 Na1 Na1 92.40(8) 2_676 2_676 ?
O5 Na1 C8 26.01(8) 2_676 2_676 ?
O2 Na1 Dy1 39.48(7) . 2_676 ?
O2 Na1 Na1 141.37(13) . 2_676 ?
O2 Na1 O5 73.83(9) . 2_676 ?
O2 Na1 O4 116.62(12) . 2_676 ?
O2 Na1 C8 95.78(11) . 2_676 ?
O2 Na1 O3 96.93(14) . . ?
O4 Na1 Dy1 86.58(8) 2_676 2_676 ?
O4 Na1 Dy1 163.58(12) . 2_676 ?
O4 Na1 Na1 41.56(7) 2_676 2_676 ?
O4 Na1 Na1 44.61(8) . 2_676 ?
O4 Na1 O5 136.88(11) . 2_676 ?
O4 Na1 O5 50.96(8) 2_676 2_676 ?
O4 Na1 O2 134.47(15) . . ?
O4 Na1 O4 86.18(11) . 2_676 ?
O4 Na1 C8 24.95(9) 2_676 2_676 ?
O4 Na1 C8 111.01(11) . 2_676 ?
O4 Na1 O3 107.65(15) . . ?
C8 Na1 Dy1 62.00(7) 2_676 2_676 ?
C8 Na1 Na1 66.43(8) 2_676 2_676 ?
O3 Na1 Dy1 88.77(10) . 2_676 ?
O3 Na1 Na1 120.87(15) . 2_676 ?
O3 Na1 O5 97.21(14) . 2_676 ?
O3 Na1 O4 116.27(18) . 2_676 ?
O3 Na1 C8 108.66(16) . 2_676 ?
Dy1 O10 H10 113(3) 2_665 . ?
Cu1 O10 Dy1 108.84(10) 2_665 2_665 ?
Cu1 O10 Dy1 109.03(10) . 2_665 ?
Cu1 O10 Cu1 101.04(10) . 2_665 ?
Cu1 O10 H10 109(3) . . ?
Cu1 O10 H10 114(3) 2_665 . ?
C17 O7 Dy1 93.3(2) . . ?
C22 O11 Cu1 128.6(2) . . ?
C13 O9 Cu1 128.5(2) . . ?
C1 O1 Dy1 93.5(2) . 2_676 ?
Dy1 O5 Na1 98.64(9) . 2_676 ?
C8 O5 Dy1 162.7(2) . . ?
C8 O5 Na1 86.7(2) . 2_676 ?
C13 O8 Dy1 140.0(2) . . ?
C22 O12 Dy1 139.2(2) . 2_665 ?
C17 O6 Dy1 93.2(2) . . ?
Na1 O2 Dy1 104.77(11) . 2_676 ?
C1 O2 Dy1 93.1(2) . 2_676 ?
C1 O2 Na1 162.1(2) . . ?
Na1 O4 Na1 93.82(11) . 2_676 ?
C8 O4 Na1 164.3(3) . . ?
C8 O4 Na1 100.9(2) . 2_676 ?
O5 C8 Na1 67.30(19) . 2_676 ?
O5 C8 C9 119.0(3) . . ?
O4 C8 Na1 54.16(19) . 2_676 ?
O4 C8 O5 121.5(3) . . ?
O4 C8 C9 119.5(3) . . ?
C9 C8 Na1 173.6(2) . 2_676 ?
O7 C17 O6 119.7(3) . . ?
O7 C17 C18 120.3(3) . . ?
O6 C17 C18 119.9(3) . . ?
O1 C1 Dy1 59.95(17) . 2_676 ?
O1 C1 O2 119.7(3) . . ?
O1 C1 C2 120.3(3) . . ?
O2 C1 Dy1 60.42(18) . 2_676 ?
O2 C1 C2 120.0(3) . . ?
C2 C1 Dy1 170.3(3) . 2_676 ?
O11 C22 C23 117.1(3) . . ?
O12 C22 O11 125.5(3) . . ?
O12 C22 C23 117.4(3) . . ?
C22 C23 C26 105.8(14) . . ?
C26A C23 C22 109.6(4) . . ?
C26A C23 C24A 109.5(6) . . ?
C25 C23 C22 106.9(4) . . ?
C25 C23 C26A 109.8(6) . . ?
C25 C23 C24A 110.8(6) . . ?
C24A C23 C22 110.2(4) . . ?
C24 C23 C22 113(2) . . ?
C24 C23 C26 98(3) . . ?
C24 C23 C25A 124(3) . . ?
C25A C23 C22 112.3(16) . . ?
C25A C23 C26 99(3) . . ?
C17 C18 C19A 106.5(4) . . ?
C17 C18 C19 104.8(9) . . ?
C17 C18 C20 106.1(11) . . ?
C20A C18 C17 108.1(5) . . ?
C20A C18 C19A 104.7(7) . . ?
C21A C18 C17 113.3(5) . . ?
C21A C18 C20A 114.5(9) . . ?
C21A C18 C19A 109.1(8) . . ?
C21 C18 C17 114.1(8) . . ?
C21 C18 C19 113.1(13) . . ?
C21 C18 C20 114.3(14) . . ?
C19 C18 C20 103.4(14) . . ?
C8 C9 C12 110.6(3) . . ?
C8 C9 C10 110.2(3) . . ?
C11 C9 C8 106.6(4) . . ?
C11 C9 C12 109.8(4) . . ?
C11 C9 C10 110.2(4) . . ?
C10 C9 C12 109.5(4) . . ?
C9 C12 H12A 109.5 . . ?
C9 C12 H12B 109.5 . . ?
C9 C12 H12C 109.5 . . ?
H12A C12 H12B 109.5 . . ?
H12A C12 H12C 109.5 . . ?
H12B C12 H12C 109.5 . . ?
C9 C11 H11A 109.5 . . ?
C9 C11 H11B 109.5 . . ?
C9 C11 H11C 109.5 . . ?
H11A C11 H11B 109.5 . . ?
H11A C11 H11C 109.5 . . ?
H11B C11 H11C 109.5 . . ?
C9 C10 H10A 109.5 . . ?
C9 C10 H10B 109.5 . . ?
C9 C10 H10C 109.5 . . ?
H10A C10 H10B 109.5 . . ?
H10A C10 H10C 109.5 . . ?
H10B C10 H10C 109.5 . . ?
Na1 O3 H3 102.7 . . ?
C6 O3 Na1 126.5(5) . . ?
C6 O3 H3 109.5 . . ?
O3 C6 H6A 108.2 . . ?
O3 C6 H6B 108.2 . . ?
O3 C6 C7 116.2(8) . . ?
H6A C6 H6B 107.4 . . ?
C7 C6 H6A 108.2 . . ?
C7 C6 H6B 108.2 . . ?
C6 C7 H7A 109.5 . . ?
C6 C7 H7B 109.5 . . ?
C6 C7 H7C 109.5 . . ?
H7A C7 H7B 109.5 . . ?
H7A C7 H7C 109.5 . . ?
H7B C7 H7C 109.5 . . ?
C15A C13B C13 106.3(3) . . ?
C15A C13B C16A 110.7(5) . . ?
C15A C13B C14A 110.3(4) . . ?
C16A C13B C13 110.9(3) . . ?
C16A C13B C14A 108.8(4) . . ?
C14A C13B C13 109.9(3) . . ?
C14 C13B C13 114(3) . . ?
C16 C13B C13 106(4) . . ?
C16 C13B C14 110(2) . . ?
C16 C13B C15 109(2) . . ?
C15 C13B C13 111(3) . . ?
C15 C13B C14 107(5) . . ?
C1 C2 C4 105.5(4) . . ?
C1 C2 C5A 107.6(13) . . ?
C1 C2 C3A 103.6(10) . . ?
C5 C2 C1 111.9(4) . . ?
C5 C2 C4 108.4(6) . . ?
C5 C2 C3 113.4(6) . . ?
C3 C2 C1 109.7(4) . . ?
C3 C2 C4 107.7(6) . . ?
C4A C2 C1 112.3(14) . . ?
C4A C2 C5A 111(3) . . ?
C4A C2 C3A 116(2) . . ?
C5A C2 C3A 106(2) . . ?
O9 C13 C13B 117.3(3) . . ?
O8 C13 O9 125.1(3) . . ?
O8 C13 C13B 117.6(3) . . ?
C23 C26A H26A 109.5 . . ?
C23 C26A H26B 109.5 . . ?
C23 C26A H26C 109.5 . . ?
H26A C26A H26B 109.5 . . ?
H26A C26A H26C 109.5 . . ?
H26B C26A H26C 109.5 . . ?
C23 C25 H25A 109.5 . . ?
C23 C25 H25B 109.5 . . ?
C23 C25 H25C 109.5 . . ?
H25A C25 H25B 109.5 . . ?
H25A C25 H25C 109.5 . . ?
H25B C25 H25C 109.5 . . ?
C23 C24A H24A 109.5 . . ?
C23 C24A H24B 109.5 . . ?
C23 C24A H24C 109.5 . . ?
H24A C24A H24B 109.5 . . ?
H24A C24A H24C 109.5 . . ?
H24B C24A H24C 109.5 . . ?
C23 C24 H24D 109.5 . . ?
C23 C24 H24E 109.5 . . ?
C23 C24 H24F 109.5 . . ?
H24D C24 H24E 109.5 . . ?
H24D C24 H24F 109.5 . . ?
H24E C24 H24F 109.5 . . ?
C23 C26 H26D 109.5 . . ?
C23 C26 H26E 109.5 . . ?
C23 C26 H26F 109.5 . . ?
H26D C26 H26E 109.5 . . ?
H26D C26 H26F 109.5 . . ?
H26E C26 H26F 109.5 . . ?
C23 C25A H25D 109.5 . . ?
C23 C25A H25E 109.5 . . ?
C23 C25A H25F 109.5 . . ?
H25D C25A H25E 109.5 . . ?
H25D C25A H25F 109.5 . . ?
H25E C25A H25F 109.5 . . ?
C2 C4 H4A 109.5 . . ?
C2 C4 H4B 109.5 . . ?
C2 C4 H4C 109.5 . . ?
H4A C4 H4B 109.5 . . ?
H4A C4 H4C 109.5 . . ?
H4B C4 H4C 109.5 . . ?
C2 C5 H5A 109.5 . . ?
C2 C5 H5B 109.5 . . ?
C2 C5 H5C 109.5 . . ?
H5A C5 H5B 109.5 . . ?
H5A C5 H5C 109.5 . . ?
H5B C5 H5C 109.5 . . ?
C2 C3 H3A 109.5 . . ?
C2 C3 H3B 109.5 . . ?
C2 C3 H3C 109.5 . . ?
H3A C3 H3B 109.5 . . ?
H3A C3 H3C 109.5 . . ?
H3B C3 H3C 109.5 . . ?
C2 C4A H4AA 109.5 . . ?
C2 C4A H4AB 109.5 . . ?
C2 C4A H4AC 109.5 . . ?
H4AA C4A H4AB 109.5 . . ?
H4AA C4A H4AC 109.5 . . ?
H4AB C4A H4AC 109.5 . . ?
C2 C5A H5AA 109.5 . . ?
C2 C5A H5AB 109.5 . . ?
C2 C5A H5AC 109.5 . . ?
H5AA C5A H5AB 109.5 . . ?
H5AA C5A H5AC 109.5 . . ?
H5AB C5A H5AC 109.5 . . ?
C2 C3A H3AA 109.5 . . ?
C2 C3A H3AB 109.5 . . ?
C2 C3A H3AC 109.5 . . ?
H3AA C3A H3AB 109.5 . . ?
H3AA C3A H3AC 109.5 . . ?
H3AB C3A H3AC 109.5 . . ?
C18 C20A H20A 109.5 . . ?
C18 C20A H20B 109.5 . . ?
C18 C20A H20C 109.5 . . ?
H20A C20A H20B 109.5 . . ?
H20A C20A H20C 109.5 . . ?
H20B C20A H20C 109.5 . . ?
C18 C21A H21A 109.5 . . ?
C18 C21A H21B 109.5 . . ?
C18 C21A H21C 109.5 . . ?
H21A C21A H21B 109.5 . . ?
H21A C21A H21C 109.5 . . ?
H21B C21A H21C 109.5 . . ?
C18 C19A H19A 109.5 . . ?
C18 C19A H19B 109.5 . . ?
C18 C19A H19C 109.5 . . ?
H19A C19A H19B 109.5 . . ?
H19A C19A H19C 109.5 . . ?
H19B C19A H19C 109.5 . . ?
C18 C21 H21D 109.5 . . ?
C18 C21 H21E 109.5 . . ?
C18 C21 H21F 109.5 . . ?
H21D C21 H21E 109.5 . . ?
H21D C21 H21F 109.5 . . ?
H21E C21 H21F 109.5 . . ?
C18 C19 H19D 109.5 . . ?
C18 C19 H19E 109.5 . . ?
C18 C19 H19F 109.5 . . ?
H19D C19 H19E 109.5 . . ?
H19D C19 H19F 109.5 . . ?
H19E C19 H19F 109.5 . . ?
C18 C20 H20D 109.5 . . ?
C18 C20 H20E 109.5 . . ?
C18 C20 H20F 109.5 . . ?
H20D C20 H20E 109.5 . . ?
H20D C20 H20F 109.5 . . ?
H20E C20 H20F 109.5 . . ?
C27A O13 H13 109.5 . . ?
O13 C27A H27A 109.6 . . ?
O13 C27A H27B 109.6 . . ?
O13 C27A C28A 110.1(16) . . ?
H27A C27A H27B 108.1 . . ?
C28A C27A H27A 109.6 . . ?
C28A C27A H27B 109.6 . . ?
C27A C28A H28A 109.5 . . ?
C27A C28A H28B 109.5 . . ?
C27A C28A H28C 109.5 . . ?
H28A C28A H28B 109.5 . . ?
H28A C28A H28C 109.5 . . ?
H28B C28A H28C 109.5 . . ?
C27 O13A H13A 109.5 . . ?
H28D C28 H28E 109.5 . . ?
H28D C28 H28F 109.5 . . ?
H28E C28 H28F 109.5 . . ?
C27 C28 H28D 109.5 . . ?
C27 C28 H28E 109.5 . . ?
C27 C28 H28F 109.5 . . ?
O13A C27 C28 133.0(19) . . ?
O13A C27 H27C 104.0 . . ?
O13A C27 H27D 104.0 . . ?
C28 C27 H27C 104.0 . . ?
C28 C27 H27D 104.0 . . ?
H27C C27 H27D 105.4 . . ?
C13B C15A H15A 109.5 . . ?
C13B C15A H15B 109.5 . . ?
C13B C15A H15C 109.5 . . ?
H15A C15A H15B 109.5 . . ?
H15A C15A H15C 109.5 . . ?
H15B C15A H15C 109.5 . . ?
C13B C16A H16A 109.5 . . ?
C13B C16A H16B 109.5 . . ?
C13B C16A H16C 109.5 . . ?
H16A C16A H16B 109.5 . . ?
H16A C16A H16C 109.5 . . ?
H16B C16A H16C 109.5 . . ?
C13B C14A H14A 109.5 . . ?
C13B C14A H14B 109.5 . . ?
C13B C14A H14C 109.5 . . ?
H14A C14A H14B 109.5 . . ?
H14A C14A H14C 109.5 . . ?
H14B C14A H14C 109.5 . . ?
C13B C14 H14D 114.0 . . ?
C13B C14 H14E 106.4 . . ?
C13B C14 H14F 107.9 . . ?
H14D C14 H14E 109.5 . . ?
H14D C14 H14F 109.5 . . ?
H14E C14 H14F 109.5 . . ?
C13B C16 H16D 109.5 . . ?
C13B C16 H16E 109.5 . . ?
C13B C16 H16F 109.5 . . ?
H16D C16 H16E 109.5 . . ?
H16D C16 H16F 109.5 . . ?
H16E C16 H16F 109.5 . . ?
C13B C15 H15D 110.9 . . ?
C13B C15 H15E 109.5 . . ?
C13B C15 H15F 108.0 . . ?
H15D C15 H15E 109.5 . . ?
H15D C15 H15F 109.5 . . ?
H15E C15 H15F 109.5 . . ?

loop_
_geom_bond_atom_site_label_1
_geom_bond_atom_site_label_2
_geom_bond_distance
_geom_bond_site_symmetry_2
_geom_bond_publ_flag
Dy1 Cu1 3.5090(5) . ?
Dy1 Cu1 3.5104(6) 2_665 ?
Dy1 Na1 3.7301(14) 2_676 ?
Dy1 O10 2.337(2) 2_665 ?
Dy1 O7 2.441(2) . ?
Dy1 O1 2.442(2) 2_676 ?
Dy1 O5 2.254(2) . ?
Dy1 O8 2.310(2) . ?
Dy1 O12 2.327(2) 2_665 ?
Dy1 O6 2.436(3) . ?
Dy1 O2 2.452(2) 2_676 ?
Dy1 C1 2.816(3) 2_676 ?
Cu1 Dy1 3.5104(6) 2_665 ?
Cu1 Cu1 3.0371(8) 2_665 ?
Cu1 O10 1.969(2) 2_665 ?
Cu1 O10 1.966(2) . ?
Cu1 O11 1.947(2) . ?
Cu1 O9 1.942(2) . ?
Na1 Dy1 3.7301(14) 2_676 ?
Na1 Na1 3.366(3) 2_676 ?
Na1 O5 2.652(3) 2_676 ?
Na1 O2 2.254(3) . ?
Na1 O4 2.238(3) . ?
Na1 O4 2.370(3) 2_676 ?
Na1 C8 2.870(4) 2_676 ?
Na1 O3 2.277(5) . ?
O10 Dy1 2.337(2) 2_665 ?
O10 Cu1 1.969(2) 2_665 ?
O10 H10 0.72(3) . ?
O7 C17 1.252(4) . ?
O11 C22 1.257(4) . ?
O9 C13 1.257(4) . ?
O1 Dy1 2.442(2) 2_676 ?
O1 C1 1.259(4) . ?
O5 Na1 2.652(3) 2_676 ?
O5 C8 1.261(4) . ?
O8 C13 1.255(4) . ?
O12 Dy1 2.327(2) 2_665 ?
O12 C22 1.255(4) . ?
O6 C17 1.264(4) . ?
O2 Dy1 2.452(2) 2_676 ?
O2 C1 1.260(4) . ?
O4 Na1 2.370(3) 2_676 ?
O4 C8 1.233(4) . ?
C8 Na1 2.870(4) 2_676 ?
C8 C9 1.517(5) . ?
C17 C18 1.526(5) . ?
C1 Dy1 2.816(3) 2_676 ?
C1 C2 1.527(5) . ?
C22 C23 1.536(4) . ?
C23 C26A 1.529(8) . ?
C23 C25 1.511(8) . ?
C23 C24A 1.534(8) . ?
C23 C24 1.38(6) . ?
C23 C26 1.57(4) . ?
C23 C25A 1.46(5) . ?
C18 C20A 1.514(10) . ?
C18 C21A 1.462(11) . ?
C18 C19A 1.544(9) . ?
C18 C21 1.391(18) . ?
C18 C19 1.55(2) . ?
C18 C20 1.55(3) . ?
C9 C12 1.527(6) . ?
C9 C11 1.511(6) . ?
C9 C10 1.518(6) . ?
C12 H12A 0.9600 . ?
C12 H12B 0.9600 . ?
C12 H12C 0.9600 . ?
C11 H11A 0.9600 . ?
C11 H11B 0.9600 . ?
C11 H11C 0.9600 . ?
C10 H10A 0.9600 . ?
C10 H10B 0.9600 . ?
C10 H10C 0.9600 . ?
O3 H3 0.8200 . ?
O3 C6 1.394(9) . ?
C6 H6A 0.9700 . ?
C6 H6B 0.9700 . ?
C6 C7 1.377(11) . ?
C7 H7A 0.9600 . ?
C7 H7B 0.9600 . ?
C7 H7C 0.9600 . ?
C13B C13 1.534(4) . ?
C13B C15A 1.511(6) . ?
C13B C16A 1.519(6) . ?
C13B C14A 1.520(6) . ?
C13B C14 1.527(16) . ?
C13B C16 1.519(16) . ?
C13B C15 1.524(16) . ?
C2 C4 1.536(7) . ?
C2 C5 1.502(7) . ?
C2 C3 1.503(8) . ?
C2 C4A 1.46(4) . ?
C2 C5A 1.55(4) . ?
C2 C3A 1.59(3) . ?
C26A H26A 0.9600 . ?
C26A H26B 0.9600 . ?
C26A H26C 0.9600 . ?
C25 H25A 0.9600 . ?
C25 H25B 0.9600 . ?
C25 H25C 0.9600 . ?
C24A H24A 0.9600 . ?
C24A H24B 0.9600 . ?
C24A H24C 0.9600 . ?
C24 H24D 0.9600 . ?
C24 H24E 0.9600 . ?
C24 H24F 0.9600 . ?
C26 H26D 0.9600 . ?
C26 H26E 0.9600 . ?
C26 H26F 0.9600 . ?
C25A H25D 0.9600 . ?
C25A H25E 0.9600 . ?
C25A H25F 0.9600 . ?
C4 H4A 0.9600 . ?
C4 H4B 0.9600 . ?
C4 H4C 0.9600 . ?
C5 H5A 0.9600 . ?
C5 H5B 0.9600 . ?
C5 H5C 0.9600 . ?
C3 H3A 0.9600 . ?
C3 H3B 0.9600 . ?
C3 H3C 0.9600 . ?
C4A H4AA 0.9600 . ?
C4A H4AB 0.9600 . ?
C4A H4AC 0.9600 . ?
C5A H5AA 0.9600 . ?
C5A H5AB 0.9600 . ?
C5A H5AC 0.9600 . ?
C3A H3AA 0.9600 . ?
C3A H3AB 0.9600 . ?
C3A H3AC 0.9600 . ?
C20A H20A 0.9600 . ?
C20A H20B 0.9600 . ?
C20A H20C 0.9600 . ?
C21A H21A 0.9600 . ?
C21A H21B 0.9600 . ?
C21A H21C 0.9600 . ?
C19A H19A 0.9600 . ?
C19A H19B 0.9600 . ?
C19A H19C 0.9600 . ?
C21 H21D 0.9600 . ?
C21 H21E 0.9600 . ?
C21 H21F 0.9600 . ?
C19 H19D 0.9600 . ?
C19 H19E 0.9600 . ?
C19 H19F 0.9600 . ?
C20 H20D 0.9600 . ?
C20 H20E 0.9600 . ?
C20 H20F 0.9600 . ?
O13 H13 0.8200 . ?
O13 C27A 1.33(2) . ?
C27A H27A 0.9700 . ?
C27A H27B 0.9700 . ?
C27A C28A 1.43(2) . ?
C28A H28A 0.9600 . ?
C28A H28B 0.9600 . ?
C28A H28C 0.9600 . ?
O13A H13A 0.8200 . ?
O13A C27 1.24(2) . ?
C28 H28D 0.9600 . ?
C28 H28E 0.9600 . ?
C28 H28F 0.9600 . ?
C28 C27 1.42(3) . ?
C27 H27C 0.9700 . ?
C27 H27D 0.9700 . ?
C15A H15A 0.9600 . ?
C15A H15B 0.9600 . ?
C15A H15C 0.9600 . ?
C16A H16A 0.9600 . ?
C16A H16B 0.9600 . ?
C16A H16C 0.9600 . ?
C14A H14A 0.9600 . ?
C14A H14B 0.9600 . ?
C14A H14C 0.9600 . ?
C14 H14D 0.9602 . ?
C14 H14E 0.9598 . ?
C14 H14F 0.9601 . ?
C16 H16D 0.9600 . ?
C16 H16E 0.9600 . ?
C16 H16F 0.9600 . ?
C15 H15D 0.9597 . ?
C15 H15E 0.9602 . ?
C15 H15F 0.9600 . ?

loop_
_geom_torsion_atom_site_label_1
_geom_torsion_atom_site_label_2
_geom_torsion_atom_site_label_3
_geom_torsion_atom_site_label_4
_geom_torsion
_geom_torsion_site_symmetry_1
_geom_torsion_site_symmetry_2
_geom_torsion_site_symmetry_3
_geom_torsion_site_symmetry_4
_geom_torsion_publ_flag
Dy1 O7 C17 O6 8.8(4) . . . . ?
Dy1 O7 C17 C18 -169.4(3) . . . . ?
Dy1 O1 C1 O2 9.4(3) 2_676 . . . ?
Dy1 O1 C1 C2 -168.8(3) 2_676 . . . ?
Dy1 O5 C8 Na1 108.7(8) . . . 2_676 ?
Dy1 O5 C8 O4 109.2(8) . . . . ?
Dy1 O5 C8 C9 -72.8(9) . . . . ?
Dy1 O8 C13 O9 8.0(6) . . . . ?
Dy1 O8 C13 C13B -172.6(3) . . . . ?
Dy1 O12 C22 O11 5.6(6) 2_665 . . . ?
Dy1 O12 C22 C23 -175.3(3) 2_665 . . . ?
Dy1 O6 C17 O7 -8.8(4) . . . . ?
Dy1 O6 C17 C18 169.4(3) . . . . ?
Dy1 O2 C1 O1 -9.4(3) 2_676 . . . ?
Dy1 O2 C1 C2 168.8(3) 2_676 . . . ?
Cu1 O11 C22 O12 4.1(5) . . . . ?
Cu1 O11 C22 C23 -175.0(2) . . . . ?
Cu1 O9 C13 O8 0.9(5) . . . . ?
Cu1 O9 C13 C13B -178.6(2) . . . . ?
Na1 O5 C8 O4 0.5(4) 2_676 . . . ?
Na1 O5 C8 C9 178.5(3) 2_676 . . . ?
Na1 O2 C1 Dy1 174.7(9) . . . 2_676 ?
Na1 O2 C1 O1 165.3(7) . . . . ?
Na1 O2 C1 C2 -16.5(11) . . . . ?
Na1 O4 C8 Na1 -159.7(13) . . . 2_676 ?
Na1 O4 C8 O5 -160.2(10) . . . . ?
Na1 O4 C8 O5 -0.6(4) 2_676 . . . ?
Na1 O4 C8 C9 21.8(14) . . . . ?
Na1 O4 C8 C9 -178.6(3) 2_676 . . . ?
Na1 O3 C6 C7 -142.3(7) . . . . ?
O7 C17 C18 C20A -47.4(8) . . . . ?
O7 C17 C18 C21A -175.4(10) . . . . ?
O7 C17 C18 C19A 64.6(6) . . . . ?
O7 C17 C18 C21 17.8(13) . . . . ?
O7 C17 C18 C19 -106.5(11) . . . . ?
O7 C17 C18 C20 144.5(12) . . . . ?
O11 C22 C23 C26A -148.4(6) . . . . ?
O11 C22 C23 C25 92.7(5) . . . . ?
O11 C22 C23 C24A -27.8(6) . . . . ?
O11 C22 C23 C24 5(3) . . . . ?
O11 C22 C23 C26 -101.6(19) . . . . ?
O11 C22 C23 C25A 151(3) . . . . ?
O1 C1 C2 C4 76.8(5) . . . . ?
O1 C1 C2 C5 -165.6(5) . . . . ?
O1 C1 C2 C3 -38.9(7) . . . . ?
O1 C1 C2 C4A 17(2) . . . . ?
O1 C1 C2 C5A 140(2) . . . . ?
O1 C1 C2 C3A -108.6(12) . . . . ?
O5 C8 C9 C12 28.0(5) . . . . ?
O5 C8 C9 C11 -91.2(5) . . . . ?
O5 C8 C9 C10 149.3(4) . . . . ?
O12 C22 C23 C26A 32.5(7) . . . . ?
O12 C22 C23 C25 -86.4(6) . . . . ?
O12 C22 C23 C24A 153.1(5) . . . . ?
O12 C22 C23 C24 -174(3) . . . . ?
O12 C22 C23 C26 79(2) . . . . ?
O12 C22 C23 C25A -28(3) . . . . ?
O6 C17 C18 C20A 134.4(7) . . . . ?
O6 C17 C18 C21A 6.4(11) . . . . ?
O6 C17 C18 C19A -113.5(6) . . . . ?
O6 C17 C18 C21 -160.4(12) . . . . ?
O6 C17 C18 C19 75.3(11) . . . . ?
O6 C17 C18 C20 -33.7(13) . . . . ?
O2 C1 C2 C4 -101.4(5) . . . . ?
O2 C1 C2 C5 16.3(7) . . . . ?
O2 C1 C2 C3 143.0(6) . . . . ?
O2 C1 C2 C4A -161(2) . . . . ?
O2 C1 C2 C5A -38(2) . . . . ?
O2 C1 C2 C3A 73.2(12) . . . . ?
O4 C8 C9 C12 -153.9(4) . . . . ?
O4 C8 C9 C11 86.9(5) . . . . ?
O4 C8 C9 C10 -32.7(6) . . . . ?
C15A C13B C13 O9 95.9(5) . . . . ?
C15A C13B C13 O8 -83.6(5) . . . . ?
C16A C13B C13 O9 -24.4(5) . . . . ?
C16A C13B C13 O8 156.1(4) . . . . ?
C14A C13B C13 O9 -144.8(4) . . . . ?
C14A C13B C13 O8 35.7(5) . . . . ?
C14 C13B C13 O9 148(4) . . . . ?
C14 C13B C13 O8 -32(4) . . . . ?
C16 C13B C13 O9 -91(3) . . . . ?
C16 C13B C13 O8 89(3) . . . . ?
C15 C13B C13 O9 27(3) . . . . ?
C15 C13B C13 O8 -153(3) . . . . ?
